data_1510727
loop_
_publ_author_name
'Rizzoli, C.'
'Sologub, O.L.'
'Almeida, M.'
'Goncalves, A.P.'
'Ipser, H.'
'Salamakha, P.'

_publ_section_title
;
 Structural investigation of the ternary R M3 B2 compounds
;
_journal_name_full 'Journal of Alloys Compd.'
_journal_page_first 202
_journal_page_last 207
_journal_paper_doi 10.1016/j.jallcom.2003.10.042
_journal_volume 373
_journal_year 2004
_chemical_formula_sum 'B2 Ir3 Y'
_chemical_name_systematic 'Y Ir3 B2'
_space_group_IT_number 12
_symmetry_space_group_name_Hall '-C 2y'
_symmetry_space_group_name_H-M 'C 1 2/m 1'
_cell_angle_alpha 90
_cell_angle_beta 90.38
_cell_angle_gamma 90
_cell_formula_units_Z 2
_cell_length_a 5.432
_cell_length_b 9.398
_cell_length_c 3.099
_cell_volume 158.200
_citation_journal_id_ASTM JALCEU
_cod_data_source_file boron_213.cif
_cod_data_source_block B2Ir3Y1
_cod_original_cell_volume 158.2003
_cod_original_formula_sum 'B2 Ir3 Y1'
_cod_database_code 1510727

loop_
_symmetry_equiv_pos_as_xyz
x,y,z
-x,y,-z
-x,-y,-z
x,-y,z
x+1/2,y+1/2,z
-x+1/2,y+1/2,-z
-x+1/2,-y+1/2,-z
x+1/2,-y+1/2,z

loop_
_atom_site_label
_atom_site_type_symbol
_atom_site_fract_x
_atom_site_fract_y
_atom_site_fract_z
_atom_site_occupancy
_atom_site_U_iso_or_equiv
B1 B 0 0.332 0 1 0.0
Y1 Y 0 0 0 1 0.0
Ir2 Ir 0.25 0.25 0.5 1 0.0
Ir1 Ir 0.5 0 0.5 1 0.0
